data_7235458
loop_
_publ_author_name
'Hall, Gregory S.'
'Emerson, Adrian J.'
'Turner, David R.'

_publ_section_title
;
 A non-platonic M4L4 complex constructed using heterotopic ligands
;
_journal_issue 22
_journal_name_full 'RSC Adv.'
_journal_page_first 11404
_journal_paper_doi 10.1039/C4RA00241E
_journal_volume 4
_journal_year 2014
_chemical_formula_moiety 'C76 H60 Cl2 Cu4 N16 O12, 2 (Cl O4)'
_chemical_formula_sum 'C76 H60 Cl4 Cu4 N16 O20'
_chemical_formula_weight 1913.36
_space_group_IT_number 14
_space_group_name_Hall '-P 2ybc'
_space_group_name_H-M_alt 'P 1 21/c 1'
_symmetry_cell_setting monoclinic
_symmetry_space_group_name_H-M 'P 1 21/c 1'
_atom_sites_solution_hydrogens geom
_atom_sites_solution_primary direct
_atom_sites_solution_secondary difmap
_audit_creation_method SHELXL-97
_cell_angle_alpha 90.00
_cell_angle_beta 103.17(3)
_cell_angle_gamma 90.00
_cell_formula_units_Z 8
_cell_length_a 18.273(4)
_cell_length_b 43.561(9)
_cell_length_c 22.573(5)
_cell_measurement_reflns_used 303280
_cell_measurement_temperature 100(2)
_cell_measurement_theta_max 28.61
_cell_measurement_theta_min 1.04
_cell_volume 17495(7)
_computing_structure_refinement 'SHELXL-97 (Sheldrick, 1997)'
_computing_structure_solution 'SHELXS-97 (Sheldrick, 1990)'
_diffrn_ambient_temperature 100(2)
_diffrn_measured_fraction_theta_full 0.942
_diffrn_measured_fraction_theta_max 0.904
_diffrn_measurement_device_type 'ADSC Quantum 210r'
_diffrn_measurement_method 'phi scan'
_diffrn_radiation_monochromator silicon
_diffrn_radiation_source 'Australian Synchrotron MX1'
_diffrn_radiation_type synchrotron
_diffrn_radiation_wavelength 0.71073
_diffrn_reflns_av_R_equivalents 0.0532
_diffrn_reflns_av_sigmaI/netI 0.0311
_diffrn_reflns_limit_h_max 24
_diffrn_reflns_limit_h_min -24
_diffrn_reflns_limit_k_max 58
_diffrn_reflns_limit_k_min -58
_diffrn_reflns_limit_l_max 30
_diffrn_reflns_limit_l_min -30
_diffrn_reflns_number 303280
_diffrn_reflns_theta_full 25.00
_diffrn_reflns_theta_max 28.61
_diffrn_reflns_theta_min 1.04
_exptl_absorpt_coefficient_mu 1.157
_exptl_absorpt_correction_type none
_exptl_crystal_colour yellow
_exptl_crystal_density_diffrn 1.453
_exptl_crystal_density_method 'not measured'
_exptl_crystal_description block
_exptl_crystal_F_000 7776
_exptl_crystal_size_max 0.10
_exptl_crystal_size_mid 0.10
_exptl_crystal_size_min 0.08
_platon_squeeze_details
;
;
_refine_diff_density_max 2.094
_refine_diff_density_min -1.029
_refine_diff_density_rms 0.103
_refine_ls_extinction_method none
_refine_ls_goodness_of_fit_ref 1.032
_refine_ls_hydrogen_treatment constr
_refine_ls_matrix_type fullcycle
_refine_ls_number_parameters 2314
_refine_ls_number_reflns 40546
_refine_ls_number_restraints 113
_refine_ls_restrained_S_all 1.345
_refine_ls_R_factor_all 0.0864
_refine_ls_R_factor_gt 0.0751
_refine_ls_shift/su_max 0.032
_refine_ls_shift/su_mean 0.000
_refine_ls_structure_factor_coef Fsqd
_refine_ls_weighting_details 'calc w=1/[\s^2^(Fo^2^)+(0.1128P)^2^+37.6854P] where P=(Fo^2^+2Fc^2^)/3'
_refine_ls_weighting_scheme calc
_refine_ls_wR_factor_gt 0.2061
_refine_ls_wR_factor_ref 0.2143
_reflns_number_gt 33419
_reflns_number_total 40546
_reflns_threshold_expression >2sigma(I)
_cod_data_source_file c4ra00241e2.cif
_cod_data_source_block 1
_cod_original_cell_volume 17495(6)
_cod_original_sg_symbol_H-M P2(1)/c
_cod_database_code 7235458

loop_
_symmetry_equiv_pos_as_xyz
'x, y, z'
'-x, y+1/2, -z+1/2'
'-x, -y, -z'
'x, -y-1/2, z-1/2'

loop_
_atom_site_label
_atom_site_type_symbol
_atom_site_fract_x
_atom_site_fract_y
_atom_site_fract_z
_atom_site_U_iso_or_equiv
_atom_site_adp_type
_atom_site_occupancy
_atom_site_symmetry_multiplicity
_atom_site_calc_flag
_atom_site_refinement_flags
_atom_site_disorder_assembly
_atom_site_disorder_group
Cu1 Cu 0.01891(3) 0.590470(12) 0.05363(2) 0.042 Uani 1 1 d . . .
Cu2 Cu 0.16184(3) 0.538370(12) 0.12538(2) 0.044 Uani 1 1 d . . .
Cu3 Cu 0.23460(3) 0.697240(11) 0.38638(2) 0.038 Uani 1 1 d . . .
Cu4 Cu 0.10386(3) 0.652960(11) 0.44227(2) 0.038 Uani 1 1 d . . .
Cu5 Cu 0.58697(3) 0.556390(12) 0.39627(2) 0.044 Uani 1 1 d . . .
Cu6 Cu 0.71231(3) 0.527410(13) 0.31434(3) 0.047 Uani 1 1 d . . .
Cu7 Cu 0.52830(4) 0.689840(14) 0.08872(2) 0.049 Uani 1 1 d . . .
Cu8 Cu 0.68135(3) 0.724280(12) 0.19879(2) 0.045 Uani 1 1 d . . .
Cl1 Cl 0.07895(7) 0.54275(2) 0.01726(5) 0.047 Uani 1 1 d . . .
Cl2 Cl 0.18756(7) 0.69712(2) 0.48370(4) 0.045 Uani 1 1 d . . .
Cl3 Cl 0.65663(8) 0.50594(3) 0.39750(6) 0.056 Uani 1 1 d . . .
Cl4 Cl 0.59692(8) 0.74167(3) 0.10149(5) 0.056 Uani 1 1 d . . .
Cl5 Cl -0.29376(13) 0.75497(5) -0.06086(9) 0.073 Uani 0.75 1 d P . .
Cl7 Cl 0.4378(3) 0.83168(7) 0.16293(12) 0.114 Uani 0.50 1 d PD . .
Cl6 Cl 1.04263(12) 0.78374(4) 0.51721(9) 0.067 Uani 0.75 1 d P . .
Cl8A Cl 0.88179(14) 0.54333(6) 0.69734(9) 0.075 Uani 0.70 1 d PD A 1
Cl9A Cl 0.5389(2) 0.57765(10) -0.04959(16) 0.110 Uani 0.60 1 d PD B 1
O1 O -0.1815(2) 0.64521(10) -0.02792(17) 0.073 Uani 1 1 d D . .
O2 O 0.14540(19) 0.68648(7) 0.32466(13) 0.045 Uani 1 1 d . E .
O3 O 0.04995(17) 0.67290(7) 0.36608(13) 0.043 Uani 1 1 d . E .
O4 O 0.3527(2) 0.47836(8) 0.20834(16) 0.056 Uani 1 1 d . . .
O5 O 0.26963(17) 0.65396(6) 0.39308(13) 0.042 Uani 1 1 d . . .
O6 O 0.16353(18) 0.62889(7) 0.39773(13) 0.043 Uani 1 1 d . . .
O7 O 0.36316(18) 0.76367(6) 0.30324(14) 0.043 Uani 1 1 d . . .
O8 O 0.1155(2) 0.61192(7) 0.07782(13) 0.049 Uani 1 1 d . . .
O9 O 0.1917(2) 0.58114(7) 0.14472(14) 0.048 Uani 1 1 d . . .
O10 O -0.01905(19) 0.58637(8) 0.53117(14) 0.049 Uani 1 1 d . . .
O11 O 0.01524(19) 0.58312(7) 0.13916(13) 0.047 Uani 1 1 d . . .
O12 O 0.0811(2) 0.54023(7) 0.17052(14) 0.048 Uani 1 1 d . . .
O13 O 0.4730(2) 0.60016(9) 0.52877(14) 0.055 Uani 1 1 d . . .
O14 O 0.5226(2) 0.68174(7) 0.17328(13) 0.049 Uani 1 1 d . . .
O15 O 0.59800(19) 0.71450(7) 0.23696(14) 0.049 Uani 1 1 d . . .
O16 O 0.8366(2) 0.48182(9) 0.1928(2) 0.069 Uani 1 1 d . . .
O17 O 0.6207(2) 0.66571(8) 0.09691(14) 0.051 Uani 1 1 d . . .
O18 O 0.70005(19) 0.68084(7) 0.18391(14) 0.047 Uani 1 1 d . . .
O19 O 0.3232(2) 0.65399(9) -0.03540(16) 0.061 Uani 1 1 d . . .
O20 O 0.53159(18) 0.55364(7) 0.31069(13) 0.045 Uani 1 1 d . . .
O21 O 0.62843(19) 0.55036(8) 0.26416(14) 0.049 Uani 1 1 d . . .
O22 O 0.8895(2) 0.76175(8) 0.31528(16) 0.059 Uani 1 1 d . . .
O23 O 0.65352(19) 0.58789(7) 0.37613(14) 0.046 Uani 1 1 d . . .
O24 O 0.75642(19) 0.56519(7) 0.35690(15) 0.048 Uani 1 1 d . . .
O25 O -0.3534(6) 0.7666(3) -0.0407(5) 0.156 Uani 0.75 1 d P . .
O26 O -0.3176(6) 0.7521(2) -0.1235(4) 0.126 Uani 0.75 1 d P . .
O27 O -0.2769(5) 0.72653(19) -0.0345(3) 0.106 Uani 0.75 1 d P . .
O28 O -0.2305(6) 0.7749(2) -0.0448(5) 0.145 Uani 0.75 1 d P . .
O35 O 0.3752(4) 0.83420(14) 0.1170(3) 0.066 Uani 0.50 1 d PD . .
O34 O 0.4953(4) 0.8475(2) 0.1480(4) 0.342 Uani 0.50 1 d PD . .
O36 O 0.4573(4) 0.80157(13) 0.1715(4) 0.105 Uani 0.50 1 d PD . .
O29 O 0.9700(6) 0.7841(3) 0.5216(5) 0.152 Uani 0.75 1 d P . .
O32 O 1.0516(7) 0.76468(18) 0.4770(5) 0.140 Uani 0.75 1 d P . .
O31 O 1.0834(7) 0.7749(3) 0.5742(5) 0.177 Uani 0.75 1 d P . .
O30 O 1.0564(7) 0.81291(18) 0.5033(4) 0.136 Uani 0.75 1 d P . .
O37A O 0.9438(4) 0.53813(18) 0.7454(3) 0.064 Uani 0.50 1 d PD A 1
O37B O 0.9284(7) 0.5770(4) 0.6539(5) 0.172 Uani 0.50 1 d PD C 2
O38B O 0.8409(5) 0.5723(4) 0.7103(4) 0.126 Uani 0.50 1 d PD C 2
O39A O 0.9045(5) 0.5435(4) 0.6427(3) 0.207 Uani 0.50 1 d PD A 1
O42A O 0.4722(7) 0.5655(4) -0.0434(8) 0.319 Uani 0.60 1 d PD B 1
O43A O 0.5423(11) 0.5760(4) -0.1078(4) 0.350 Uani 0.60 1 d PD B 1
Cl9B Cl 0.5845(4) 0.60062(11) -0.1209(5) 0.236 Uani 0.40 1 d PD D 2
O41A O 0.5943(8) 0.5619(3) -0.0144(7) 0.339 Uani 0.60 1 d PD B 1
O44A O 0.5406(9) 0.6072(2) -0.0316(5) 0.209 Uani 0.60 1 d PD B 1
O40A O 0.8290(6) 0.5200(2) 0.6956(7) 0.179 Uani 0.50 1 d PD A 1
N1 N -0.0864(2) 0.57465(8) 0.02570(15) 0.042 Uani 1 1 d . E .
N2 N 0.0013(2) 0.61485(8) -0.02520(16) 0.045 Uani 1 1 d . E .
N3 N -0.0746(2) 0.63546(8) 0.05812(15) 0.043 Uani 1 1 d . . .
N4 N -0.1027(2) 0.65451(10) 0.08606(17) 0.052 Uani 1 1 d . E .
N5 N 0.1570(2) 0.49276(8) 0.13430(16) 0.046 Uani 1 1 d . . .
N6 N 0.2583(2) 0.53136(9) 0.09595(18) 0.050 Uani 1 1 d . . .
N7 N 0.2685(2) 0.52135(8) 0.21737(17) 0.047 Uani 1 1 d . . .
N8 N 0.3168(2) 0.52819(8) 0.26232(17) 0.045 Uani 1 1 d . . .
N9 N 0.2108(2) 0.74239(8) 0.36897(16) 0.042 Uani 1 1 d . . .
N10 N 0.3401(2) 0.71065(8) 0.42260(15) 0.040 Uani 1 1 d . . .
N11 N 0.2968(2) 0.71423(8) 0.29933(15) 0.039 Uani 1 1 d . . .
N12 N 0.2955(2) 0.71532(8) 0.24435(15) 0.042 Uani 1 1 d . . .
N13 N 0.1458(2) 0.62663(9) 0.51666(17) 0.045 Uani 1 1 d . . .
N14 N 0.0183(2) 0.66337(8) 0.48096(16) 0.044 Uani 1 1 d . . .
N15 N 0.0175(2) 0.60496(8) 0.43906(15) 0.040 Uani 1 1 d . . .
N16 N 0.0081(2) 0.57846(8) 0.42088(15) 0.042 Uani 1 1 d . . .
N17 N 0.4975(2) 0.53932(9) 0.42305(17) 0.047 Uani 1 1 d . . .
N18 N 0.6306(2) 0.56605(10) 0.48552(18) 0.051 Uani 1 1 d . . .
N19 N 0.5087(2) 0.60151(9) 0.42928(16) 0.046 Uani 1 1 d . . .
N20 N 0.5108(2) 0.62987(9) 0.43538(16) 0.047 Uani 1 1 d . . .
N21 N 0.6792(3) 0.49061(11) 0.2599(2) 0.067 Uani 1 1 d . . .
N22 N 0.8128(2) 0.50667(9) 0.3420(2) 0.054 Uani 1 1 d . . .
N23 N 0.7813(2) 0.52853(10) 0.2259(2) 0.056 Uani 1 1 d . . .
N24 N 0.7763(3) 0.53791(10) 0.1735(2) 0.058 Uani 1 1 d . . .
N25 N 0.4237(3) 0.70831(9) 0.07160(18) 0.052 Uani 1 1 d . . .
N26 N 0.5132(3) 0.68454(9) -0.00228(17) 0.052 Uani 1 1 d . . .
N27 N 0.4302(2) 0.64683(10) 0.05228(17) 0.052 Uani 1 1 d . . .
N28 N 0.3934(2) 0.62508(9) 0.06539(16) 0.048 Uani 1 1 d . . .
N29 N 0.6910(2) 0.76463(9) 0.24339(17) 0.049 Uani 1 1 d . . .
N30 N 0.7763(2) 0.73523(9) 0.17321(18) 0.049 Uani 1 1 d . . .
N31 N 0.7924(2) 0.72137(9) 0.29369(17) 0.047 Uani 1 1 d . . .
N32 N 0.8374(2) 0.70591(8) 0.33151(18) 0.048 Uani 1 1 d . . .
C1 C -0.1204(3) 0.62775(10) -0.00449(19) 0.047 Uani 1 1 d . E .
C2 C -0.1427(3) 0.59378(10) -0.00004(18) 0.045 Uani 1 1 d . . .
C3 C -0.2150(3) 0.58384(12) -0.0229(2) 0.055 Uani 1 1 d . E .
H3 H -0.2538 0.5977 -0.0410 0.066 Uiso 1 1 calc R . .
C4 C -0.2294(3) 0.55229(13) -0.0183(2) 0.060 Uani 1 1 d . . .
H4 H -0.2786 0.5444 -0.0334 0.073 Uiso 1 1 calc R E .
C5 C -0.1716(3) 0.53289(12) 0.0083(2) 0.056 Uani 1 1 d . E .
H5 H -0.1804 0.5116 0.0119 0.067 Uiso 1 1 calc R . .
C6 C -0.1018(3) 0.54484(11) 0.02931(19) 0.050 Uani 1 1 d . . .
H6 H -0.0621 0.5314 0.0474 0.060 Uiso 1 1 calc R E .
C7 C -0.0646(3) 0.62961(10) -0.04491(18) 0.047 Uani 1 1 d . . .
C8 C -0.0806(4) 0.64557(12) -0.0999(2) 0.062 Uani 1 1 d . E .
H8 H -0.1275 0.6556 -0.1139 0.074 Uiso 1 1 calc R . .
C9 C -0.0255(4) 0.64636(13) -0.1336(2) 0.070 Uani 1 1 d . . .
H9 H -0.0345 0.6571 -0.1713 0.084 Uiso 1 1 calc R E .
C10 C 0.0411(4) 0.63180(14) -0.1126(2) 0.068 Uani 1 1 d . E .
H10 H 0.0788 0.6324 -0.1354 0.082 Uiso 1 1 calc R . .
C11 C 0.0537(3) 0.61613(12) -0.0579(2) 0.056 Uani 1 1 d . . .
H11 H 0.1004 0.6061 -0.0433 0.067 Uiso 1 1 calc R E .
C13 C -0.0555(3) 0.66179(10) 0.14437(18) 0.044 Uani 1 1 d . . .
C14 C 0.0219(3) 0.66121(10) 0.15351(19) 0.046 Uani 1 1 d . E .
H14 H 0.0450 0.6561 0.1211 0.055 Uiso 1 1 calc R . .
C15 C 0.0655(3) 0.66819(10) 0.21115(18) 0.043 Uani 1 1 d . . .
H15 H 0.1188 0.6688 0.2180 0.051 Uiso 1 1 calc R E .
C16 C 0.0299(2) 0.67435(8) 0.25894(16) 0.035 Uani 1 1 d . E .
C17 C -0.0465(3) 0.67576(10) 0.2481(2) 0.045 Uani 1 1 d . . .
H17 H -0.0698 0.6809 0.2803 0.054 Uiso 1 1 calc R E .
C18 C -0.0907(3) 0.66972(11) 0.1905(2) 0.048 Uani 1 1 d . E .
H18 H -0.1440 0.6710 0.1829 0.058 Uiso 1 1 calc R . .
C19 C 0.0788(2) 0.67843(9) 0.32160(17) 0.036 Uani 1 1 d . . .
C20 C 0.2895(3) 0.49576(10) 0.1802(2) 0.050 Uani 1 1 d . . .
C21 C 0.2185(3) 0.47676(10) 0.15993(19) 0.047 Uani 1 1 d . . .
C22 C 0.2172(4) 0.44528(11) 0.1660(2) 0.058 Uani 1 1 d . . .
H22 H 0.2618 0.4341 0.1828 0.070 Uiso 1 1 calc R . .
C23 C 0.1485(4) 0.43034(12) 0.1466(2) 0.067 Uani 1 1 d . . .
H23 H 0.1454 0.4087 0.1513 0.080 Uiso 1 1 calc R . .
C24 C 0.0863(4) 0.44649(12) 0.1214(2) 0.059 Uani 1 1 d . . .
H24 H 0.0392 0.4365 0.1085 0.071 Uiso 1 1 calc R . .
C25 C 0.0922(3) 0.47780(12) 0.1145(2) 0.053 Uani 1 1 d . . .
H25 H 0.0488 0.4891 0.0952 0.063 Uiso 1 1 calc R . .
C26 C 0.3090(3) 0.51113(11) 0.1247(2) 0.053 Uani 1 1 d . . .
C27 C 0.3738(4) 0.50469(16) 0.1060(3) 0.077 Uani 1 1 d . . .
H27 H 0.4089 0.4901 0.1271 0.093 Uiso 1 1 calc R . .
C28 C 0.3865(5) 0.5199(2) 0.0561(4) 0.098 Uani 1 1 d . . .
H28 H 0.4307 0.5160 0.0419 0.117 Uiso 1 1 calc R . .
C29 C 0.3345(5) 0.54095(17) 0.0267(3) 0.085 Uani 1 1 d . . .
H29 H 0.3428 0.5518 -0.0077 0.102 Uiso 1 1 calc R . .
C30 C 0.2708(4) 0.54608(12) 0.0475(3) 0.062 Uani 1 1 d . . .
H30 H 0.2347 0.5605 0.0269 0.075 Uiso 1 1 calc R . .
C31 C 0.3516(4) 0.46465(13) 0.2674(2) 0.068 Uani 1 1 d . . .
H31A H 0.3000 0.4646 0.2731 0.103 Uiso 1 1 calc R . .
H31B H 0.3837 0.4767 0.2999 0.103 Uiso 1 1 calc R . .
H31C H 0.3703 0.4435 0.2687 0.103 Uiso 1 1 calc R . .
C32 C 0.2931(2) 0.55302(9) 0.29554(18) 0.039 Uani 1 1 d . . .
C33 C 0.2187(3) 0.55669(10) 0.2976(2) 0.044 Uani 1 1 d . . .
H33 H 0.1819 0.5424 0.2778 0.053 Uiso 1 1 calc R . .
C34 C 0.1981(3) 0.58149(10) 0.32910(19) 0.042 Uani 1 1 d . . .
H34 H 0.1475 0.5837 0.3323 0.050 Uiso 1 1 calc R . .
C35 C 0.2520(2) 0.60320(8) 0.35604(16) 0.035 Uani 1 1 d . . .
C36 C 0.3269(2) 0.59871(9) 0.35444(17) 0.040 Uani 1 1 d . . .
H36 H 0.3635 0.6134 0.3727 0.047 Uiso 1 1 calc R . .
C37 C 0.3487(3) 0.57305(9) 0.32660(18) 0.041 Uani 1 1 d . . .
H37 H 0.4003 0.5691 0.3285 0.049 Uiso 1 1 calc R . .
C38 C 0.2267(2) 0.63089(8) 0.38510(16) 0.035 Uani 1 1 d . . .
C39 C 0.3256(2) 0.74310(9) 0.33307(18) 0.039 Uani 1 1 d . . .
C40 C 0.2568(3) 0.75971(9) 0.34438(18) 0.042 Uani 1 1 d . . .
C41 C 0.2435(3) 0.79072(11) 0.3304(2) 0.051 Uani 1 1 d . . .
H41 H 0.2767 0.8025 0.3127 0.061 Uiso 1 1 calc R . .
C42 C 0.1802(4) 0.80358(12) 0.3434(3) 0.064 Uani 1 1 d . . .
H42 H 0.1689 0.8246 0.3342 0.077 Uiso 1 1 calc R . .
C43 C 0.1323(3) 0.78600(13) 0.3699(3) 0.063 Uani 1 1 d . . .
H43 H 0.0891 0.7949 0.3798 0.075 Uiso 1 1 calc R . .
C44 C 0.1490(3) 0.75538(11) 0.3815(2) 0.053 Uani 1 1 d . . .
H44 H 0.1162 0.7431 0.3987 0.063 Uiso 1 1 calc R . .
C45 C 0.4249(3) 0.75203(11) 0.2794(2) 0.050 Uani 1 1 d . . .
H45A H 0.4425 0.7326 0.2994 0.075 Uiso 1 1 calc R . .
H45B H 0.4661 0.7670 0.2871 0.075 Uiso 1 1 calc R . .
H45C H 0.4078 0.7487 0.2355 0.075 Uiso 1 1 calc R . .
C46 C 0.3732(3) 0.73197(9) 0.39409(18) 0.041 Uani 1 1 d . . .
C47 C 0.4433(3) 0.74350(11) 0.4199(2) 0.048 Uani 1 1 d . . .
H47 H 0.4649 0.7590 0.3998 0.057 Uiso 1 1 calc R . .
C48 C 0.4817(3) 0.73230(12) 0.4751(2) 0.054 Uani 1 1 d . . .
H48 H 0.5307 0.7396 0.4930 0.065 Uiso 1 1 calc R . .
C49 C 0.4484(3) 0.71045(12) 0.5044(2) 0.052 Uani 1 1 d . . .
H49 H 0.4740 0.7026 0.5428 0.062 Uiso 1 1 calc R . .
C50 C 0.3775(3) 0.70009(10) 0.47698(19) 0.047 Uani 1 1 d . . .
H50 H 0.3544 0.6851 0.4972 0.056 Uiso 1 1 calc R . .
C51 C 0.2695(3) 0.68692(9) 0.21366(18) 0.040 Uani 1 1 d . . .
C52 C 0.2833(3) 0.65853(10) 0.24327(19) 0.043 Uani 1 1 d . . .
H52 H 0.3118 0.6572 0.2841 0.051 Uiso 1 1 calc R . .
C53 C 0.2541(2) 0.63214(9) 0.21114(18) 0.040 Uani 1 1 d . . .
H53 H 0.2639 0.6125 0.2296 0.048 Uiso 1 1 calc R . .
C54 C 0.2102(2) 0.63471(9) 0.15149(17) 0.039 Uani 1 1 d . . .
C55 C 0.2005(3) 0.66307(10) 0.12300(19) 0.048 Uani 1 1 d . . .
H55 H 0.1726 0.6646 0.0821 0.057 Uiso 1 1 calc R . .
C56 C 0.2314(3) 0.68932(10) 0.15389(19) 0.048 Uani 1 1 d . . .
H56 H 0.2263 0.7087 0.1339 0.058 Uiso 1 1 calc R . .
C57 C 0.1701(3) 0.60695(9) 0.12136(18) 0.041 Uani 1 1 d . . .
C58 C 0.0176(3) 0.60908(10) 0.50530(18) 0.043 Uani 1 1 d . . .
C59 C 0.0987(3) 0.60853(10) 0.53930(19) 0.047 Uani 1 1 d . . .
C60 C 0.1231(3) 0.59133(13) 0.5908(2) 0.063 Uani 1 1 d . . .
H60 H 0.0890 0.5791 0.6067 0.075 Uiso 1 1 calc R . .
C61 C 0.1994(4) 0.59220(16) 0.6194(3) 0.075 Uani 1 1 d . . .
H61 H 0.2180 0.5804 0.6550 0.090 Uiso 1 1 calc R . .
C62 C 0.2470(4) 0.61023(15) 0.5958(3) 0.068 Uani 1 1 d . . .
H62 H 0.2991 0.6110 0.6147 0.082 Uiso 1 1 calc R . .
C63 C 0.2185(3) 0.62735(12) 0.5442(2) 0.054 Uani 1 1 d . . .
H63 H 0.2516 0.6400 0.5279 0.064 Uiso 1 1 calc R . .
C64 C -0.0123(3) 0.64156(11) 0.5100(2) 0.049 Uani 1 1 d . . .
C65 C -0.0646(4) 0.64899(13) 0.5440(3) 0.063 Uani 1 1 d . . .
H65 H -0.0835 0.6335 0.5663 0.076 Uiso 1 1 calc R . .
C66 C -0.0892(4) 0.67920(16) 0.5451(3) 0.077 Uani 1 1 d . . .
H66 H -0.1261 0.6846 0.5668 0.092 Uiso 1 1 calc R . .
C67 C -0.0587(4) 0.70113(14) 0.5139(3) 0.071 Uani 1 1 d . . .
H67 H -0.0744 0.7219 0.5138 0.085 Uiso 1 1 calc R . .
C68 C -0.0051(3) 0.69259(11) 0.4828(2) 0.052 Uani 1 1 d . . .
H68 H 0.0161 0.7079 0.4619 0.062 Uiso 1 1 calc R . .
C69 C -0.0951(3) 0.57921(13) 0.5022(2) 0.058 Uani 1 1 d . . .
H69A H -0.1228 0.5982 0.4893 0.087 Uiso 1 1 calc R . .
H69B H -0.1188 0.5682 0.5308 0.087 Uiso 1 1 calc R . .
H69C H -0.0960 0.5663 0.4665 0.087 Uiso 1 1 calc R . .
C70 C 0.0087(2) 0.57490(9) 0.35735(17) 0.038 Uani 1 1 d . . .
C71 C -0.0076(2) 0.59904(9) 0.31585(18) 0.041 Uani 1 1 d . . .
H71 H -0.0221 0.6185 0.3282 0.049 Uiso 1 1 calc R . .
C72 C -0.0023(2) 0.59413(9) 0.25616(18) 0.040 Uani 1 1 d . . .
H72 H -0.0154 0.6101 0.2269 0.049 Uiso 1 1 calc R . .
C73 C 0.0226(2) 0.56565(9) 0.23884(17) 0.038 Uani 1 1 d . . .
C74 C 0.0356(3) 0.54175(9) 0.28107(19) 0.042 Uani 1 1 d . . .
H74 H 0.0505 0.5222 0.2692 0.050 Uiso 1 1 calc R . .
C75 C 0.0273(3) 0.54600(10) 0.33941(19) 0.042 Uani 1 1 d . . .
H75 H 0.0342 0.5293 0.3673 0.050 Uiso 1 1 calc R . .
C76 C 0.0409(3) 0.56248(9) 0.17738(17) 0.041 Uani 1 1 d . . .
C77 C 0.5069(3) 0.58464(11) 0.48726(19) 0.049 Uani 1 1 d . . .
C78 C 0.4700(3) 0.55381(11) 0.4666(2) 0.049 Uani 1 1 d . . .
C79 C 0.4158(3) 0.54083(13) 0.4917(2) 0.057 Uani 1 1 d . . .
H79 H 0.3995 0.5507 0.5240 0.068 Uiso 1 1 calc R . .
C80 C 0.3858(3) 0.51314(13) 0.4690(2) 0.060 Uani 1 1 d . . .
H80 H 0.3474 0.5039 0.4850 0.072 Uiso 1 1 calc R . .
C81 C 0.4111(3) 0.49875(13) 0.4229(2) 0.061 Uani 1 1 d . . .
H81 H 0.3896 0.4799 0.4061 0.073 Uiso 1 1 calc R . .
C82 C 0.4681(3) 0.51238(11) 0.4020(2) 0.052 Uani 1 1 d . . .
H82 H 0.4873 0.5022 0.3715 0.062 Uiso 1 1 calc R . .
C83 C 0.5885(3) 0.57952(11) 0.5191(2) 0.050 Uani 1 1 d . . .
C84 C 0.6163(3) 0.58781(14) 0.5786(2) 0.062 Uani 1 1 d . . .
H84 H 0.5851 0.5973 0.6017 0.074 Uiso 1 1 calc R . .
C85 C 0.6919(4) 0.58189(16) 0.6041(3) 0.071 Uani 1 1 d . . .
H85 H 0.7128 0.5871 0.6454 0.085 Uiso 1 1 calc R . .
C86 C 0.7361(3) 0.56854(16) 0.5696(3) 0.067 Uani 1 1 d . . .
H86 H 0.7880 0.5648 0.5861 0.081 Uiso 1 1 calc R . .
C87 C 0.7031(3) 0.56067(13) 0.5105(2) 0.055 Uani 1 1 d . . .
H87 H 0.7330 0.5510 0.4865 0.067 Uiso 1 1 calc R . .
C88 C 0.4009(3) 0.61325(15) 0.5076(2) 0.061 Uani 1 1 d . . .
H88A H 0.4045 0.6306 0.4808 0.092 Uiso 1 1 calc R . .
H88B H 0.3817 0.6204 0.5423 0.092 Uiso 1 1 calc R . .
H88C H 0.3667 0.5978 0.4849 0.092 Uiso 1 1 calc R . .
C89 C 0.5128(3) 0.64591(11) 0.38027(19) 0.045 Uani 1 1 d . . .
C90 C 0.4913(3) 0.63200(10) 0.32163(19) 0.043 Uani 1 1 d . . .
H90 H 0.4721 0.6117 0.3173 0.052 Uiso 1 1 calc R . .
C91 C 0.4988(3) 0.64851(10) 0.27172(19) 0.043 Uani 1 1 d . . .
H91 H 0.4819 0.6400 0.2322 0.051 Uiso 1 1 calc R . .
C92 C 0.5310(3) 0.67769(10) 0.27867(19) 0.042 Uani 1 1 d . . .
C93 C 0.5502(3) 0.69117(10) 0.3362(2) 0.045 Uani 1 1 d . . .
H93 H 0.5707 0.7113 0.3409 0.054 Uiso 1 1 calc R . .
C94 C 0.5393(3) 0.67518(10) 0.3865(2) 0.048 Uani 1 1 d . . .
H94 H 0.5503 0.6847 0.4254 0.058 Uiso 1 1 calc R . .
C95 C 0.5513(3) 0.69259(10) 0.22482(19) 0.045 Uani 1 1 d . . .
C96 C 0.8009(3) 0.49507(12) 0.2355(3) 0.059 Uani 1 1 d . . .
C97 C 0.8451(3) 0.49311(10) 0.3008(3) 0.055 Uani 1 1 d . . .
C98 C 0.9126(3) 0.47747(12) 0.3188(3) 0.064 Uani 1 1 d . . .
H98 H 0.9345 0.4672 0.2899 0.077 Uiso 1 1 calc R . .
C99 C 0.9475(4) 0.47719(13) 0.3805(3) 0.074 Uani 1 1 d . . .
H99 H 0.9948 0.4673 0.3939 0.088 Uiso 1 1 calc R . .
C100 C 0.9145(3) 0.49099(13) 0.4219(3) 0.069 Uani 1 1 d . . .
H100 H 0.9376 0.4905 0.4641 0.083 Uiso 1 1 calc R . .
C101 C 0.8463(3) 0.50577(12) 0.4009(3) 0.060 Uani 1 1 d . . .
H101 H 0.8228 0.5155 0.4294 0.072 Uiso 1 1 calc R . .
C102 C 0.7254(4) 0.47860(15) 0.2277(3) 0.074 Uani 1 1 d . . .
C103 C 0.7042(6) 0.4538(3) 0.1894(7) 0.159 Uani 1 1 d . . .
H103 H 0.7373 0.4454 0.1666 0.191 Uiso 1 1 calc R . .
C104 C 0.6337(7) 0.4416(3) 0.1852(8) 0.198 Uani 1 1 d . . .
H104 H 0.6178 0.4245 0.1593 0.238 Uiso 1 1 calc R . .
C105 C 0.5867(6) 0.4537(3) 0.2176(7) 0.187 Uani 1 1 d . . .
H105 H 0.5383 0.4452 0.2152 0.224 Uiso 1 1 calc R . .
C106 C 0.6107(4) 0.4785(2) 0.2538(5) 0.106 Uani 1 1 d . . .
H106 H 0.5774 0.4876 0.2755 0.127 Uiso 1 1 calc R . .
C107 C 0.9016(3) 0.49714(14) 0.1819(3) 0.070 Uani 1 1 d . . .
H10A H 0.8877 0.5089 0.1440 0.105 Uiso 1 1 calc R . .
H10B H 0.9399 0.4819 0.1784 0.105 Uiso 1 1 calc R . .
H10C H 0.9217 0.5111 0.2157 0.105 Uiso 1 1 calc R . .
C108 C 0.7575(3) 0.57027(11) 0.1670(2) 0.051 Uani 1 1 d . . .
C109 C 0.7775(3) 0.59116(11) 0.2141(2) 0.051 Uani 1 1 d . . .
H109 H 0.8082 0.5850 0.2521 0.061 Uiso 1 1 calc R . .
C110 C 0.7521(3) 0.62108(10) 0.2051(2) 0.047 Uani 1 1 d . . .
H110 H 0.7644 0.6355 0.2374 0.056 Uiso 1 1 calc R . .
C111 C 0.7090(3) 0.63010(10) 0.1492(2) 0.044 Uani 1 1 d . . .
C112 C 0.6926(3) 0.60934(12) 0.1014(2) 0.051 Uani 1 1 d . . .
H112 H 0.6642 0.6157 0.0627 0.061 Uiso 1 1 calc R . .
C113 C 0.7175(3) 0.57922(12) 0.1100(2) 0.054 Uani 1 1 d . . .
H113 H 0.7072 0.5650 0.0773 0.065 Uiso 1 1 calc R . .
C114 C 0.6734(3) 0.66145(10) 0.14242(19) 0.044 Uani 1 1 d . . .
C115 C 0.3884(3) 0.66607(12) 0.0000(2) 0.057 Uani 1 1 d . . .
C116 C 0.3681(3) 0.69568(13) 0.0293(2) 0.056 Uani 1 1 d . . .
C117 C 0.2971(3) 0.70864(14) 0.0130(2) 0.061 Uani 1 1 d . . .
H117 H 0.2584 0.6994 -0.0171 0.073 Uiso 1 1 calc R . .
C118 C 0.2846(3) 0.73535(15) 0.0418(3) 0.069 Uani 1 1 d . . .
H118 H 0.2365 0.7449 0.0317 0.082 Uiso 1 1 calc R . .
C119 C 0.3411(4) 0.74826(13) 0.0852(3) 0.068 Uani 1 1 d . . .
H119 H 0.3328 0.7667 0.1051 0.082 Uiso 1 1 calc R . .
C120 C 0.4093(3) 0.73418(13) 0.0991(2) 0.058 Uani 1 1 d . . .
H120 H 0.4483 0.7430 0.1295 0.070 Uiso 1 1 calc R . .
C121 C 0.4473(3) 0.67382(12) -0.0355(2) 0.054 Uani 1 1 d . . .
C122 C 0.4347(4) 0.67041(12) -0.0985(2) 0.060 Uani 1 1 d . . .
H122 H 0.3875 0.6634 -0.1215 0.072 Uiso 1 1 calc R . .
C123 C 0.4916(4) 0.67735(13) -0.1264(2) 0.063 Uani 1 1 d . . .
H123 H 0.4847 0.6747 -0.1691 0.076 Uiso 1 1 calc R . .
C124 C 0.5594(4) 0.68828(13) -0.0922(2) 0.063 Uani 1 1 d . . .
H124 H 0.5994 0.6934 -0.1109 0.076 Uiso 1 1 calc R . .
C125 C 0.5672(3) 0.69148(12) -0.0302(2) 0.056 Uani 1 1 d . . .
H125 H 0.6135 0.6990 -0.0065 0.068 Uiso 1 1 calc R . .
C126 C 0.3285(5) 0.62273(17) -0.0626(3) 0.090 Uani 1 1 d . . .
H12H H 0.3814 0.6170 -0.0572 0.135 Uiso 1 1 calc R . .
H12G H 0.3046 0.6232 -0.1061 0.135 Uiso 1 1 calc R . .
H12I H 0.3028 0.6076 -0.0423 0.135 Uiso 1 1 calc R . .
C127 C 0.4371(3) 0.60700(10) 0.11440(18) 0.042 Uani 1 1 d . . .
C128 C 0.5147(3) 0.60485(11) 0.1240(2) 0.047 Uani 1 1 d . . .
H128 H 0.5405 0.6151 0.0976 0.056 Uiso 1 1 calc R . .
C129 C 0.5536(3) 0.58778(11) 0.17175(19) 0.045 Uani 1 1 d . . .
H129 H 0.6067 0.5859 0.1782 0.054 Uiso 1 1 calc R . .
C130 C 0.5164(2) 0.57315(9) 0.21090(18) 0.041 Uani 1 1 d . . .
C131 C 0.4386(3) 0.57486(10) 0.2001(2) 0.045 Uani 1 1 d . . .
H131 H 0.4131 0.5647 0.2268 0.054 Uiso 1 1 calc R . .
C132 C 0.3979(3) 0.59118(11) 0.1510(2) 0.046 Uani 1 1 d . . .
H132 H 0.3445 0.5916 0.1425 0.055 Uiso 1 1 calc R . .
C133 C 0.5629(3) 0.55765(9) 0.26620(19) 0.042 Uani 1 1 d . . .
C134 C 0.8228(3) 0.75172(10) 0.2774(2) 0.049 Uani 1 1 d . . .
C135 C 0.8355(3) 0.74713(10) 0.2140(2) 0.051 Uani 1 1 d . . .
C136 C 0.9029(4) 0.75441(15) 0.1988(3) 0.071 Uani 1 1 d . . .
H136 H 0.9438 0.7628 0.2281 0.086 Uiso 1 1 calc R . .
C137 C 0.9085(4) 0.74911(18) 0.1403(3) 0.085 Uani 1 1 d . . .
H137 H 0.9540 0.7537 0.1286 0.102 Uiso 1 1 calc R . .
C138 C 0.8484(4) 0.73721(15) 0.0984(3) 0.072 Uani 1 1 d . . .
H138 H 0.8521 0.7336 0.0577 0.086 Uiso 1 1 calc R . .
C139 C 0.7840(4) 0.73072(12) 0.1161(2) 0.060 Uani 1 1 d . . .
H139 H 0.7427 0.7226 0.0869 0.072 Uiso 1 1 calc R . .
C140 C 0.7580(3) 0.77430(11) 0.2748(2) 0.051 Uani 1 1 d . . .
C141 C 0.7674(4) 0.80285(13) 0.3015(3) 0.072 Uani 1 1 d . . .
H141 H 0.8159 0.8092 0.3231 0.086 Uiso 1 1 calc R . .
C142 C 0.7082(5) 0.82175(16) 0.2973(3) 0.087 Uani 1 1 d . . .
H142 H 0.7148 0.8418 0.3144 0.104 Uiso 1 1 calc R . .
C143 C 0.6371(4) 0.81166(15) 0.2675(3) 0.073 Uani 1 1 d . . .
H143 H 0.5940 0.8240 0.2665 0.088 Uiso 1 1 calc R . .
C144 C 0.6303(3) 0.78308(13) 0.2391(2) 0.060 Uani 1 1 d . . .
H144 H 0.5826 0.7764 0.2164 0.072 Uiso 1 1 calc R . .
C145 C 0.8933(4) 0.76353(15) 0.3800(3) 0.078 Uani 1 1 d . . .
H14A H 0.8423 0.7645 0.3868 0.116 Uiso 1 1 calc R . .
H14B H 0.9211 0.7820 0.3967 0.116 Uiso 1 1 calc R . .
H14C H 0.9190 0.7453 0.4002 0.116 Uiso 1 1 calc R . .
C146 C 0.8059(3) 0.67706(10) 0.3439(2) 0.044 Uani 1 1 d . . .
C147 C 0.7293(3) 0.67315(10) 0.3379(2) 0.047 Uani 1 1 d . . .
H147 H 0.6958 0.6900 0.3273 0.056 Uiso 1 1 calc R . .
C148 C 0.7022(3) 0.64441(10) 0.3475(2) 0.045 Uani 1 1 d . . .
H148 H 0.6500 0.6416 0.3449 0.054 Uiso 1 1 calc R . .
C149 C 0.7507(3) 0.61952(10) 0.36093(19) 0.042 Uani 1 1 d . . .
C150 C 0.8273(3) 0.62380(10) 0.3672(2) 0.047 Uani 1 1 d . . .
H150 H 0.8604 0.6067 0.3758 0.056 Uiso 1 1 calc R . .
C151 C 0.8559(3) 0.65305(11) 0.3611(2) 0.047 Uani 1 1 d . . .
H151 H 0.9086 0.6564 0.3685 0.057 Uiso 1 1 calc R . .
C152 C 0.7182(3) 0.58810(10) 0.36532(18) 0.042 Uani 1 1 d . . .
Cl8B Cl 0.9103(4) 0.5628(2) 0.7031(3) 0.136 Uani 0.30 1 d PD C 2
O39B O 0.9656(8) 0.5682(7) 0.7549(5) 0.364 Uani 0.50 1 d PD C 2
O42B O 0.5969(10) 0.6118(4) -0.0630(8) 0.391 Uani 0.40 1 d PD D 2
O44B O 0.6338(9) 0.6140(4) -0.1503(10) 0.195 Uani 0.40 1 d PD D 2
O43B O 0.5125(7) 0.6070(3) -0.1514(10) 0.434 Uani 0.40 1 d PD D 2
O38A O 0.8494(8) 0.5715(2) 0.7052(6) 0.258 Uani 0.50 1 d PD A 1
O41B O 0.5950(8) 0.5696(2) -0.1186(9) 0.195 Uani 0.40 1 d PD D 2
O33 O 0.4236(6) 0.8434(2) 0.2150(3) 0.284 Uani 0.50 1 d PD . .
O40B O 0.9067(15) 0.5309(3) 0.6919(14) 0.520 Uani 0.50 1 d PDU C 2
C12B C -0.2408(5) 0.6542(3) 0.0009(4) 0.067 Uani 0.50 1 d PD E 2
H12A H -0.2399 0.6410 0.0363 0.100 Uiso 0.50 1 calc PR E 2
H12B H -0.2894 0.6521 -0.0280 0.100 Uiso 0.50 1 calc PR E 2
H12C H -0.2334 0.6757 0.0142 0.100 Uiso 0.50 1 calc PR E 2
C12A C -0.1893(8) 0.67787(11) -0.0220(5) 0.076 Uani 0.50 1 d PD E 1
H12D H -0.2179 0.6821 0.0089 0.114 Uiso 0.50 1 calc PR E 1
H12E H -0.2158 0.6865 -0.0611 0.114 Uiso 0.50 1 calc PR E 1
H12F H -0.1393 0.6872 -0.0097 0.114 Uiso 0.50 1 calc PR E 1

loop_
_atom_site_aniso_label
_atom_site_aniso_U_11
_atom_site_aniso_U_22
_atom_site_aniso_U_33
_atom_site_aniso_U_23
_atom_site_aniso_U_13
_atom_site_aniso_U_12
Cu1 0.055 0.039 0.028 0.000 0.001 -0.005
Cu2 0.055 0.037 0.039 -0.008 0.006 -0.004
Cu3 0.048 0.033 0.031 -0.002 0.005 -0.005
Cu4 0.045 0.040 0.029 0.000 0.008 -0.002
Cu5 0.049 0.044 0.037 0.006 0.006 -0.001
Cu6 0.046 0.041 0.052 0.002 0.005 0.003
Cu7 0.056 0.051 0.034 0.008 0.000 0.002
Cu8 0.053 0.042 0.037 0.003 0.003 -0.002
Cl1 0.061 0.043 0.035 -0.008 0.005 -0.004
Cl2 0.061 0.043 0.032 -0.006 0.011 -0.009
Cl3 0.064 0.043 0.060 0.012 0.014 0.003
Cl4 0.068 0.050 0.042 0.011 -0.004 0.000
Cl5 0.077 0.078 0.063 0.018 0.014 0.007
Cl7 0.204 0.066 0.040 0.007 -0.039 0.040
Cl6 0.081 0.059 0.055 -0.008 0.004 0.002
Cl8A 0.077 0.100 0.048 0.010 0.013 0.034
Cl9A 0.086 0.138 0.095 -0.056 -0.006 0.029
O1 0.078 0.075 0.047 -0.013 -0.023 0.021
O2 0.055 0.044 0.031 0.002 0.002 -0.010
O3 0.046 0.049 0.032 0.002 0.007 -0.004
O4 0.065 0.048 0.054 -0.007 0.009 0.012
O5 0.045 0.037 0.042 -0.003 0.009 -0.003
O6 0.053 0.038 0.040 -0.002 0.015 -0.004
O7 0.054 0.034 0.043 -0.002 0.013 -0.009
O8 0.063 0.040 0.037 0.002 -0.003 -0.009
O9 0.060 0.037 0.044 -0.006 0.004 -0.006
O10 0.056 0.053 0.040 0.007 0.016 -0.007
O11 0.058 0.049 0.030 0.002 0.002 0.001
O12 0.060 0.042 0.040 -0.001 0.008 -0.003
O13 0.062 0.072 0.033 0.003 0.013 0.004
O14 0.058 0.050 0.035 0.009 0.002 -0.002
O15 0.053 0.048 0.043 0.005 0.005 -0.003
O16 0.066 0.055 0.090 -0.013 0.028 0.002
O17 0.056 0.054 0.037 0.005 0.000 0.004
O18 0.051 0.044 0.042 0.003 0.003 -0.003
O19 0.062 0.062 0.047 0.006 -0.012 -0.004
O20 0.045 0.049 0.038 0.004 0.006 -0.001
O21 0.049 0.054 0.042 0.006 0.008 0.006
O22 0.066 0.050 0.054 0.000 -0.002 -0.016
O23 0.051 0.043 0.044 0.004 0.010 -0.001
O24 0.049 0.039 0.054 0.007 0.006 0.003
O25 0.128 0.194 0.169 0.079 0.083 0.061
O26 0.186 0.098 0.083 0.010 0.006 0.030
O27 0.117 0.104 0.086 0.033 0.002 -0.012
O28 0.113 0.139 0.164 0.047 -0.011 -0.042
O35 0.072 0.077 0.041 0.012 -0.005 0.044
O34 0.620 0.079 0.180 0.035 -0.214 0.040
O36 0.067 0.084 0.148 0.074 -0.011 0.016
O29 0.129 0.213 0.128 0.023 0.059 0.073
O32 0.224 0.075 0.159 -0.035 0.122 -0.030
O31 0.193 0.154 0.134 0.055 -0.065 -0.016
O30 0.227 0.072 0.095 -0.004 0.005 -0.015
O37A 0.060 0.093 0.032 -0.001 -0.001 0.036
O37B 0.196 0.257 0.057 0.025 0.017 0.119
O38B 0.066 0.254 0.057 0.028 0.009 0.090
O39A 0.068 0.518 0.031 0.014 0.007 0.122
O42A 0.142 0.592 0.228 0.021 0.052 -0.160
O43A 0.333 0.579 0.138 -0.170 0.057 0.064
Cl9B 0.107 0.060 0.462 -0.089 -0.098 0.016
O41A 0.204 0.374 0.353 -0.225 -0.112 0.219
O44A 0.320 0.124 0.123 -0.031 -0.074 0.130
O40A 0.110 0.077 0.297 0.046 -0.064 -0.018
N1 0.058 0.038 0.029 -0.002 0.007 -0.006
N2 0.057 0.039 0.034 -0.001 0.003 -0.009
N3 0.052 0.038 0.032 0.000 -0.003 -0.002
N4 0.056 0.056 0.036 -0.003 -0.008 0.007
N5 0.063 0.041 0.034 -0.008 0.012 -0.006
N6 0.058 0.043 0.048 -0.009 0.013 -0.007
N7 0.057 0.039 0.042 -0.011 0.008 0.001
N8 0.056 0.037 0.041 -0.005 0.010 0.001
N9 0.047 0.040 0.038 -0.003 0.007 -0.002
N10 0.051 0.034 0.034 -0.005 0.005 0.000
N11 0.050 0.034 0.034 -0.004 0.006 -0.008
N12 0.053 0.037 0.033 -0.002 0.007 -0.012
N13 0.051 0.044 0.041 0.002 0.009 -0.003
N14 0.053 0.044 0.034 0.003 0.011 0.001
N15 0.042 0.044 0.033 -0.001 0.008 -0.005
N16 0.049 0.044 0.034 0.006 0.012 -0.001
N17 0.051 0.051 0.037 0.008 0.006 0.000
N18 0.048 0.054 0.047 0.014 0.002 0.001
N19 0.053 0.049 0.035 0.004 0.009 0.003
N20 0.056 0.050 0.034 0.001 0.007 0.004
N21 0.060 0.063 0.079 -0.019 0.016 -0.006
N22 0.052 0.035 0.073 0.007 0.013 0.000
N23 0.051 0.050 0.066 0.002 0.010 0.012
N24 0.055 0.049 0.070 -0.004 0.014 0.010
N25 0.064 0.050 0.041 0.011 0.005 0.002
N26 0.066 0.049 0.034 0.007 -0.001 0.004
N27 0.056 0.054 0.040 0.008 -0.004 0.000
N28 0.054 0.051 0.036 0.003 0.002 0.000
N29 0.058 0.046 0.039 0.001 0.005 0.001
N30 0.064 0.041 0.044 -0.001 0.012 -0.005
N31 0.055 0.042 0.040 0.002 0.003 -0.004
N32 0.046 0.039 0.052 0.002 0.001 -0.001
C1 0.056 0.042 0.035 0.000 -0.008 -0.004
C2 0.054 0.047 0.032 -0.008 0.007 -0.008
C3 0.058 0.059 0.044 -0.020 0.004 -0.006
C4 0.064 0.070 0.052 -0.030 0.024 -0.024
C5 0.079 0.050 0.043 -0.009 0.025 -0.018
C6 0.073 0.043 0.036 -0.004 0.018 -0.011
C7 0.065 0.039 0.031 0.001 -0.004 -0.008
C8 0.086 0.056 0.037 0.010 0.001 -0.006
C9 0.105 0.059 0.042 0.016 0.011 -0.007
C10 0.094 0.069 0.046 0.002 0.024 -0.029
C11 0.063 0.059 0.045 0.000 0.010 -0.017
C13 0.050 0.041 0.034 0.000 -0.006 0.003
C14 0.055 0.046 0.035 0.001 0.004 -0.003
C15 0.050 0.041 0.034 0.000 0.004 -0.006
C16 0.042 0.033 0.029 0.001 0.006 -0.002
C17 0.052 0.042 0.039 0.000 0.008 0.004
C18 0.046 0.050 0.045 0.002 0.003 0.005
C19 0.041 0.035 0.031 0.000 0.006 0.001
C20 0.057 0.040 0.051 -0.012 0.006 0.005
C21 0.064 0.042 0.036 -0.009 0.014 -0.002
C22 0.090 0.043 0.040 -0.005 0.012 -0.002
C23 0.113 0.042 0.045 -0.007 0.019 -0.018
C24 0.082 0.052 0.043 -0.011 0.017 -0.023
C25 0.067 0.055 0.038 -0.016 0.013 -0.014
C26 0.063 0.039 0.058 -0.011 0.018 -0.004
C27 0.074 0.076 0.089 0.005 0.032 0.011
C28 0.100 0.102 0.113 0.014 0.068 0.010
C29 0.103 0.083 0.084 0.012 0.052 -0.003
C30 0.076 0.049 0.066 -0.007 0.023 -0.011
C31 0.097 0.048 0.052 -0.004 0.000 0.015
C32 0.049 0.032 0.034 -0.006 0.008 0.002
C33 0.045 0.040 0.043 -0.006 0.004 -0.007
C34 0.045 0.041 0.037 -0.002 0.005 -0.003
C35 0.043 0.033 0.027 0.000 0.004 -0.003
C36 0.044 0.039 0.032 -0.002 0.002 -0.003
C37 0.044 0.040 0.037 -0.001 0.007 -0.001
C38 0.044 0.034 0.026 -0.001 0.003 -0.002
C39 0.047 0.032 0.036 -0.003 0.006 -0.011
C40 0.051 0.037 0.035 0.000 0.004 -0.004
C41 0.062 0.041 0.051 0.004 0.014 0.001
C42 0.079 0.045 0.071 0.013 0.022 0.017
C43 0.070 0.056 0.068 0.011 0.027 0.017
C44 0.060 0.049 0.051 0.004 0.016 0.006
C45 0.052 0.048 0.052 -0.006 0.014 -0.013
C46 0.054 0.032 0.035 -0.008 0.008 -0.004
C47 0.052 0.046 0.044 -0.015 0.007 -0.010
C48 0.057 0.053 0.049 -0.017 0.006 -0.005
C49 0.059 0.057 0.035 -0.011 0.001 0.003
C50 0.059 0.042 0.036 -0.004 0.004 0.003
C51 0.048 0.035 0.035 -0.004 0.009 -0.011
C52 0.048 0.043 0.034 0.000 0.003 -0.007
C53 0.045 0.037 0.037 -0.002 0.007 -0.003
C54 0.048 0.038 0.032 -0.006 0.010 -0.009
C55 0.064 0.047 0.030 0.000 0.003 -0.013
C56 0.062 0.044 0.035 0.005 0.006 -0.013
C57 0.050 0.040 0.033 -0.004 0.009 -0.008
C58 0.056 0.045 0.032 0.005 0.017 -0.003
C59 0.061 0.047 0.032 0.002 0.010 -0.002
C60 0.070 0.062 0.051 0.018 0.002 -0.012
C61 0.068 0.084 0.060 0.031 -0.011 -0.010
C62 0.055 0.077 0.067 0.017 0.000 -0.007
C63 0.047 0.052 0.057 0.009 0.003 -0.002
C64 0.054 0.054 0.041 0.005 0.016 0.001
C65 0.080 0.061 0.060 -0.005 0.038 -0.005
C66 0.088 0.076 0.081 -0.005 0.048 0.008
C67 0.090 0.058 0.072 0.002 0.033 0.019
C68 0.061 0.050 0.046 0.003 0.017 0.005
C69 0.063 0.070 0.043 0.008 0.016 -0.009
C70 0.042 0.040 0.033 0.004 0.007 -0.004
C71 0.047 0.037 0.036 0.003 0.008 0.000
C72 0.045 0.038 0.036 0.002 0.006 -0.001
C73 0.043 0.036 0.032 0.000 0.003 -0.005
C74 0.049 0.036 0.040 -0.002 0.008 -0.005
C75 0.049 0.039 0.037 0.004 0.007 -0.007
C76 0.052 0.036 0.031 -0.003 0.004 -0.007
C77 0.059 0.055 0.033 0.006 0.014 0.006
C78 0.054 0.053 0.035 0.011 0.004 0.004
C79 0.059 0.071 0.043 0.010 0.014 0.001
C80 0.063 0.068 0.049 0.017 0.011 -0.008
C81 0.063 0.063 0.050 0.017 0.000 -0.008
C82 0.061 0.052 0.041 0.009 0.007 0.000
C83 0.060 0.054 0.036 0.006 0.009 0.002
C84 0.063 0.078 0.042 0.001 0.007 -0.003
C85 0.068 0.097 0.044 0.005 0.004 -0.009
C86 0.054 0.092 0.051 0.013 0.002 0.002
C87 0.055 0.063 0.047 0.011 0.008 0.001
C88 0.059 0.082 0.045 -0.001 0.019 0.008
C89 0.050 0.049 0.036 0.001 0.011 0.006
C90 0.047 0.044 0.038 0.000 0.009 0.003
C91 0.045 0.045 0.034 0.001 0.001 0.002
C92 0.045 0.044 0.036 0.004 0.005 0.008
C93 0.051 0.041 0.041 -0.001 0.004 0.004
C94 0.061 0.045 0.038 -0.005 0.009 0.007
C95 0.048 0.045 0.038 0.006 0.004 0.008
C96 0.056 0.044 0.080 -0.005 0.023 0.004
C97 0.054 0.036 0.075 0.009 0.016 0.000
C98 0.061 0.044 0.092 0.022 0.027 0.011
C99 0.056 0.055 0.109 0.031 0.016 0.008
C100 0.063 0.050 0.085 0.018 -0.003 -0.003
C101 0.062 0.045 0.066 0.008 0.000 0.003
C102 0.067 0.064 0.094 -0.029 0.022 -0.006
C103 0.100 0.143 0.256 -0.137 0.089 -0.058
C104 0.123 0.201 0.299 -0.178 0.105 -0.093
C105 0.100 0.186 0.294 -0.183 0.088 -0.083
C106 0.068 0.110 0.145 -0.065 0.035 -0.038
C107 0.063 0.056 0.094 0.000 0.023 0.004
C108 0.051 0.051 0.053 0.000 0.018 0.008
C109 0.048 0.048 0.053 0.004 0.005 0.005
C110 0.047 0.045 0.045 0.000 0.003 -0.003
C111 0.041 0.048 0.043 0.001 0.010 0.001
C112 0.059 0.056 0.040 0.001 0.015 0.004
C113 0.058 0.055 0.053 -0.008 0.021 0.002
C114 0.051 0.048 0.034 0.006 0.009 0.000
C115 0.061 0.060 0.039 0.011 -0.011 -0.002
C116 0.058 0.065 0.040 0.020 0.001 0.006
C117 0.063 0.071 0.048 0.021 0.011 0.010
C118 0.062 0.080 0.068 0.039 0.022 0.011
C119 0.092 0.054 0.065 0.021 0.032 0.012
C120 0.070 0.058 0.049 0.016 0.021 0.004
C121 0.064 0.053 0.039 0.006 -0.003 0.007
C122 0.080 0.052 0.039 0.003 -0.006 0.013
C123 0.089 0.055 0.043 -0.001 0.007 0.018
C124 0.079 0.061 0.047 0.004 0.010 0.013
C125 0.062 0.060 0.044 0.011 0.006 0.009
C126 0.117 0.075 0.059 -0.005 -0.017 -0.012
C127 0.045 0.044 0.034 -0.001 0.003 -0.002
C128 0.045 0.056 0.040 0.008 0.010 0.001
C129 0.042 0.054 0.037 0.005 0.008 0.002
C130 0.046 0.039 0.035 -0.001 0.004 0.001
C131 0.049 0.047 0.039 0.000 0.007 -0.007
C132 0.045 0.049 0.040 -0.001 0.002 -0.008
C133 0.046 0.039 0.038 0.002 0.005 -0.002
C134 0.056 0.043 0.045 -0.002 0.003 -0.007
C135 0.060 0.040 0.052 -0.001 0.008 -0.007
C136 0.075 0.071 0.069 -0.013 0.018 -0.023
C137 0.092 0.097 0.075 -0.005 0.038 -0.030
C138 0.086 0.078 0.059 -0.004 0.030 -0.014
C139 0.077 0.056 0.047 -0.002 0.015 -0.008
C140 0.066 0.042 0.043 0.001 0.006 -0.001
C141 0.085 0.053 0.066 -0.013 -0.007 0.001
C142 0.113 0.060 0.081 -0.027 0.010 0.005
C143 0.082 0.066 0.067 -0.010 0.008 0.019
C144 0.064 0.061 0.053 -0.003 0.011 0.007
C145 0.088 0.061 0.070 -0.003 -0.013 -0.008
C146 0.048 0.039 0.042 0.005 0.005 -0.003
C147 0.048 0.044 0.048 0.004 0.006 0.004
C148 0.042 0.043 0.048 0.003 0.008 0.000
C149 0.044 0.042 0.038 0.002 0.002 -0.001
C150 0.047 0.044 0.047 0.005 0.007 0.006
C151 0.044 0.050 0.046 0.004 0.004 0.000
C152 0.049 0.040 0.035 0.006 0.005 0.002
Cl8B 0.112 0.217 0.085 0.071 0.036 0.092
O39B 0.213 0.820 0.047 0.008 0.000 0.096
O42B 0.123 0.310 0.621 -0.342 -0.162 0.067
O44B 0.124 0.105 0.366 0.103 0.073 -0.011
O43B 0.239 0.148 0.697 -0.253 -0.346 0.127
O38A 0.480 0.145 0.114 -0.011 -0.007 0.221
O41B 0.185 0.054 0.292 -0.063 -0.059 0.026
O33 0.276 0.308 0.358 0.232 0.255 0.197
O40B 0.521 0.463 0.574 0.000 0.118 0.149
C12B 0.065 0.059 0.061 0.001 -0.019 0.010
C12A 0.093 0.066 0.048 0.006 -0.026 0.016

loop_
_atom_type_symbol
_atom_type_description
_atom_type_scat_dispersion_real
_atom_type_scat_dispersion_imag
_atom_type_scat_source
C C 0.0033 0.0016 'International Tables Vol C Tables 4.2.6.8 and 6.1.1.4'
H H 0.0000 0.0000 'International Tables Vol C Tables 4.2.6.8 and 6.1.1.4'
N N 0.0061 0.0033 'International Tables Vol C Tables 4.2.6.8 and 6.1.1.4'
O O 0.0106 0.0060 'International Tables Vol C Tables 4.2.6.8 and 6.1.1.4'
Cl Cl 0.1484 0.1585 'International Tables Vol C Tables 4.2.6.8 and 6.1.1.4'
Cu Cu 0.3201 1.2651 'International Tables Vol C Tables 4.2.6.8 and 6.1.1.4'

loop_
_geom_angle_atom_site_label_1
_geom_angle_atom_site_label_2
_geom_angle_atom_site_label_3
_geom_angle
O8 Cu1 O11 91.94(14)
O8 Cu1 N1 171.59(14)
O11 Cu1 N1 90.45(14)
O8 Cu1 N2 87.02(14)
O11 Cu1 N2 155.07(15)
N1 Cu1 N2 87.42(15)
O8 Cu1 Cl1 92.97(11)
O11 Cu1 Cl1 107.06(10)
N1 Cu1 Cl1 94.04(11)
N2 Cu1 Cl1 97.87(12)
O9 Cu2 O12 92.80(14)
O9 Cu2 N5 159.49(15)
O12 Cu2 N5 86.21(14)
O9 Cu2 N6 89.85(15)
O12 Cu2 N6 166.98(15)
N5 Cu2 N6 86.85(16)
O9 Cu2 Cl1 102.40(10)
O12 Cu2 Cl1 97.98(10)
N5 Cu2 Cl1 98.02(11)
N6 Cu2 Cl1 93.89(12)
O2 Cu3 O5 91.65(13)
O2 Cu3 N10 159.18(14)
O5 Cu3 N10 88.98(13)
O2 Cu3 N9 89.28(14)
O5 Cu3 N9 169.79(14)
N10 Cu3 N9 86.56(15)
O2 Cu3 Cl2 103.06(10)
O5 Cu3 Cl2 95.69(9)
N10 Cu3 Cl2 97.58(11)
N9 Cu3 Cl2 94.01(11)
O6 Cu4 O3 90.80(13)
O6 Cu4 N14 158.13(14)
O3 Cu4 N14 89.78(14)
O6 Cu4 N13 88.42(14)
O3 Cu4 N13 170.11(14)
N14 Cu4 N13 87.29(15)
O6 Cu4 Cl2 103.90(10)
O3 Cu4 Cl2 97.37(10)
N14 Cu4 Cl2 97.70(11)
N13 Cu4 Cl2 92.38(11)
O23 Cu5 O20 91.29(13)
O23 Cu5 N17 157.12(15)
O20 Cu5 N17 90.07(14)
O23 Cu5 N18 87.77(15)
O20 Cu5 N18 168.98(15)
N17 Cu5 N18 86.59(16)
O23 Cu5 Cl3 105.87(10)
O20 Cu5 Cl3 95.88(10)
N17 Cu5 Cl3 96.69(12)
N18 Cu5 Cl3 94.94(12)
O21 Cu6 O24 91.99(14)
O21 Cu6 N22 161.09(16)
O24 Cu6 N22 88.89(15)
O21 Cu6 N21 88.10(19)
O24 Cu6 N21 169.44(19)
N22 Cu6 N21 87.6(2)
O21 Cu6 Cl3 103.02(10)
O24 Cu6 Cl3 97.83(10)
N22 Cu6 Cl3 95.56(13)
N21 Cu6 Cl3 92.43(16)
O17 Cu7 O14 92.71(14)
O17 Cu7 N26 87.12(16)
O14 Cu7 N26 160.04(16)
O17 Cu7 N25 169.78(16)
O14 Cu7 N25 90.00(15)
N26 Cu7 N25 86.98(17)
O17 Cu7 Cl4 94.17(11)
O14 Cu7 Cl4 100.45(10)
N26 Cu7 Cl4 99.47(13)
N25 Cu7 Cl4 95.02(13)
O15 Cu8 O18 92.79(14)
O15 Cu8 N30 170.91(15)
O18 Cu8 N30 89.10(15)
O15 Cu8 N29 87.60(16)
O18 Cu8 N29 158.01(15)
N30 Cu8 N29 87.34(17)
O15 Cu8 Cl4 93.80(10)
O18 Cu8 Cl4 103.79(10)
N30 Cu8 Cl4 94.38(12)
N29 Cu8 Cl4 98.11(12)
Cu2 Cl1 Cu1 87.64(4)
Cu4 Cl2 Cu3 88.67(4)
Cu6 Cl3 Cu5 87.53(4)
Cu8 Cl4 Cu7 91.15(4)
O25 Cl5 O27 107.8(6)
O25 Cl5 O26 106.4(7)
O27 Cl5 O26 110.4(5)
O25 Cl5 O28 110.5(8)
O27 Cl5 O28 110.4(5)
O26 Cl5 O28 111.2(7)
O33 Cl7 O36 109.50(7)
O33 Cl7 O34 109.51(7)
O36 Cl7 O34 109.44(7)
O33 Cl7 O35 109.51(7)
O36 Cl7 O35 109.45(7)
O34 Cl7 O35 109.42(7)
O32 Cl6 O30 112.9(6)
O32 Cl6 O29 110.4(8)
O30 Cl6 O29 104.2(8)
O32 Cl6 O31 110.7(8)
O30 Cl6 O31 112.9(6)
O29 Cl6 O31 105.3(8)
O39A Cl8A O38A 109.2(5)
O39A Cl8A O40A 108.9(5)
O38A Cl8A O40A 109.5(5)
O39A Cl8A O37A 109.7(4)
O38A Cl8A O37A 109.7(5)
O40A Cl8A O37A 109.8(5)
O41A Cl9A O43A 111.2(6)
O41A Cl9A O44A 110.6(5)
O43A Cl9A O44A 110.2(6)
O41A Cl9A O42A 108.4(6)
O43A Cl9A O42A 108.9(6)
O44A Cl9A O42A 107.4(6)
C1 O1 C12A 127.4(6)
C1 O1 C12B 127.9(6)
C12A O1 C12B 65.7(8)
C19 O2 Cu3 138.7(3)
C19 O3 Cu4 124.1(3)
C20 O4 C31 116.8(4)
C38 O5 Cu3 124.5(3)
C38 O6 Cu4 137.1(3)
C39 O7 C45 117.8(3)
C57 O8 Cu1 130.0(3)
C57 O9 Cu2 134.9(3)
C58 O10 C69 118.2(4)
C76 O11 Cu1 134.1(3)
C76 O12 Cu2 128.8(3)
C77 O13 C88 119.0(4)
C95 O14 Cu7 136.8(3)
C95 O15 Cu8 128.4(3)
C96 O16 C107 117.4(4)
C114 O17 Cu7 129.9(3)
C114 O18 Cu8 135.4(3)
C115 O19 C126 117.0(5)
C133 O20 Cu5 122.8(3)
C133 O21 Cu6 137.6(3)
C134 O22 C145 118.0(5)
C152 O23 Cu5 135.3(3)
C152 O24 Cu6 123.6(3)
O43B Cl9B O44B 109.6(5)
O43B Cl9B O42B 109.9(5)
O44B Cl9B O42B 109.2(5)
O43B Cl9B O41B 109.4(4)
O44B Cl9B O41B 109.9(5)
O42B Cl9B O41B 109.0(5)
C6 N1 C2 118.5(4)
C6 N1 Cu1 121.0(3)
C2 N1 Cu1 120.4(3)
C11 N2 C7 119.8(4)
C11 N2 Cu1 120.9(4)
C7 N2 Cu1 119.3(3)
N4 N3 C1 115.2(4)
N3 N4 C13 112.8(4)
C21 N5 C25 119.0(4)
C21 N5 Cu2 120.6(3)
C25 N5 Cu2 120.4(4)
C30 N6 C26 119.2(5)
C30 N6 Cu2 121.1(4)
C26 N6 Cu2 119.7(3)
N8 N7 C20 114.7(4)
N7 N8 C32 111.7(4)
C40 N9 C44 118.9(4)
C40 N9 Cu3 119.9(3)
C44 N9 Cu3 121.2(3)
C50 N10 C46 118.8(4)
C50 N10 Cu3 121.0(3)
C46 N10 Cu3 120.0(3)
N12 N11 C39 113.7(3)
N11 N12 C51 112.2(3)
C63 N13 C59 119.4(4)
C63 N13 Cu4 121.3(3)
C59 N13 Cu4 119.2(3)
C64 N14 C68 118.8(4)
C64 N14 Cu4 120.2(3)
C68 N14 Cu4 120.8(3)
N16 N15 C58 114.4(3)
N15 N16 C70 113.7(3)
C82 N17 C78 118.7(4)
C82 N17 Cu5 120.6(3)
C78 N17 Cu5 120.5(3)
C83 N18 C87 118.8(5)
C83 N18 Cu5 120.5(3)
C87 N18 Cu5 120.5(4)
N20 N19 C77 113.2(4)
N19 N20 C89 113.2(4)
C106 N21 C102 118.8(6)
C106 N21 Cu6 121.2(5)
C102 N21 Cu6 120.0(4)
C101 N22 C97 120.2(5)
C101 N22 Cu6 120.1(4)
C97 N22 Cu6 119.6(4)
N24 N23 C96 114.9(4)
N23 N24 C108 112.5(4)
C120 N25 C116 118.5(5)
C120 N25 Cu7 121.4(4)
C116 N25 Cu7 120.0(4)
C125 N26 C121 118.9(4)
C125 N26 Cu7 120.9(4)
C121 N26 Cu7 120.2(4)
N28 N27 C115 114.0(4)
N27 N28 C127 111.4(4)
C140 N29 C144 119.2(4)
C140 N29 Cu8 120.4(3)
C144 N29 Cu8 120.3(3)
C139 N30 C135 117.8(5)
C139 N30 Cu8 121.9(4)
C135 N30 Cu8 120.3(3)
N32 N31 C134 114.8(4)
N31 N32 C146 112.1(4)
O1 C1 N3 118.2(4)
O1 C1 C7 110.0(4)
N3 C1 C7 104.3(4)
O1 C1 C2 110.9(4)
N3 C1 C2 104.5(3)
C7 C1 C2 108.3(4)
N1 C2 C3 122.8(4)
N1 C2 C1 115.6(4)
C3 C2 C1 121.6(4)
C2 C3 C4 117.4(5)
C5 C4 C3 119.6(5)
C6 C5 C4 118.8(5)
N1 C6 C5 123.0(5)
N2 C7 C8 121.4(5)
N2 C7 C1 116.6(4)
C8 C7 C1 122.0(5)
C9 C8 C7 117.9(6)
C10 C9 C8 119.9(5)
C9 C10 C11 119.7(6)
N2 C11 C10 121.3(6)
C14 C13 C18 121.8(4)
C14 C13 N4 120.9(4)
C18 C13 N4 117.3(4)
C13 C14 C15 118.9(4)
C14 C15 C16 119.4(4)
C17 C16 C15 120.4(4)
C17 C16 C19 121.9(4)
C15 C16 C19 117.7(4)
C16 C17 C18 120.8(4)
C13 C18 C17 118.6(4)
O2 C19 O3 126.0(4)
O2 C19 C16 116.6(3)
O3 C19 C16 117.4(4)
O4 C20 N7 115.9(4)
O4 C20 C21 113.5(4)
N7 C20 C21 105.4(4)
O4 C20 C26 106.5(4)
N7 C20 C26 105.7(4)
C21 C20 C26 109.5(4)
N5 C21 C22 122.0(5)
N5 C21 C20 115.0(4)
C22 C21 C20 123.1(5)
C21 C22 C23 117.9(5)
C24 C23 C22 120.1(5)
C23 C24 C25 118.9(5)
N5 C25 C24 122.0(5)
N6 C26 C27 122.5(5)
N6 C26 C20 114.9(4)
C27 C26 C20 122.6(5)
C28 C27 C26 118.1(7)
C27 C28 C29 119.4(6)
C30 C29 C28 119.4(6)
N6 C30 C29 121.4(6)
C33 C32 C37 121.2(4)
C33 C32 N8 121.4(4)
C37 C32 N8 117.4(4)
C32 C33 C34 119.3(4)
C33 C34 C35 120.1(4)
C36 C35 C34 119.5(4)
C36 C35 C38 121.9(3)
C34 C35 C38 118.6(4)
C37 C36 C35 120.8(4)
C36 C37 C32 118.7(4)
O6 C38 O5 126.7(4)
O6 C38 C35 115.9(3)
O5 C38 C35 117.4(4)
O7 C39 N11 116.6(3)
O7 C39 C40 107.0(3)
N11 C39 C40 106.0(3)
O7 C39 C46 113.4(3)
N11 C39 C46 104.6(3)
C40 C39 C46 108.7(3)
N9 C40 C41 123.0(4)
N9 C40 C39 114.9(4)
C41 C40 C39 122.0(4)
C42 C41 C40 117.3(5)
C41 C42 C43 120.5(5)
C44 C43 C42 118.5(5)
N9 C44 C43 121.7(5)
N10 C46 C47 121.6(4)
N10 C46 C39 115.0(4)
C47 C46 C39 123.3(4)
C48 C47 C46 119.3(5)
C47 C48 C49 119.4(5)
C48 C49 C50 118.9(5)
N10 C50 C49 121.9(5)
C56 C51 C52 122.1(4)
C56 C51 N12 116.3(4)
C52 C51 N12 121.6(4)
C53 C52 C51 118.2(4)
C52 C53 C54 119.9(4)
C55 C54 C53 120.0(4)
C55 C54 C57 120.8(4)
C53 C54 C57 119.0(4)
C54 C55 C56 120.4(4)
C51 C56 C55 119.1(4)
O8 C57 O9 126.8(4)
O8 C57 C54 116.0(4)
O9 C57 C54 117.0(4)
O10 C58 C59 106.6(3)
O10 C58 N15 116.0(4)
C59 C58 N15 106.5(3)
O10 C58 C64 114.4(4)
C59 C58 C64 107.7(4)
N15 C58 C64 105.1(3)
N13 C59 C60 121.8(5)
N13 C59 C58 115.9(4)
C60 C59 C58 122.3(5)
C59 C60 C61 118.4(5)
C62 C61 C60 119.5(5)
C61 C62 C63 119.2(6)
N13 C63 C62 121.7(5)
N14 C64 C65 121.2(5)
N14 C64 C58 115.1(4)
C65 C64 C58 123.7(4)
C66 C65 C64 119.5(5)
C67 C66 C65 118.5(5)
C66 C67 C68 119.3(5)
N14 C68 C67 122.6(5)
C75 C70 C71 121.1(4)
C75 C70 N16 116.4(3)
C71 C70 N16 122.5(4)
C72 C71 C70 118.9(4)
C71 C72 C73 120.2(4)
C74 C73 C72 118.9(4)
C74 C73 C76 121.5(4)
C72 C73 C76 119.4(3)
C75 C74 C73 121.1(4)
C74 C75 C70 119.4(4)
O12 C76 O11 127.4(4)
O12 C76 C73 116.5(4)
O11 C76 C73 116.1(4)
O13 C77 N19 116.3(4)
O13 C77 C83 106.8(4)
N19 C77 C83 105.6(4)
O13 C77 C78 113.3(4)
N19 C77 C78 105.0(3)
C83 C77 C78 109.5(4)
N17 C78 C79 122.0(5)
N17 C78 C77 114.8(4)
C79 C78 C77 123.1(5)
C78 C79 C80 118.1(5)
C79 C80 C81 120.4(5)
C82 C81 C80 118.2(5)
N17 C82 C81 122.3(5)
N18 C83 C84 122.6(5)
N18 C83 C77 115.3(4)
C84 C83 C77 122.1(5)
C83 C84 C85 117.9(6)
C86 C85 C84 120.0(5)
C85 C86 C87 118.1(6)
N18 C87 C86 122.5(5)
C94 C89 C90 120.6(4)
C94 C89 N20 116.5(4)
C90 C89 N20 122.8(4)
C91 C90 C89 118.8(4)
C90 C91 C92 120.3(4)
C91 C92 C93 119.9(4)
C91 C92 C95 118.7(4)
C93 C92 C95 121.1(4)
C94 C93 C92 119.9(4)
C89 C94 C93 120.2(4)
O14 C95 O15 127.1(4)
O14 C95 C92 117.4(4)
O15 C95 C92 115.4(4)
O16 C96 N23 115.6(5)
O16 C96 C97 114.6(5)
N23 C96 C97 104.6(4)
O16 C96 C102 106.0(5)
N23 C96 C102 105.0(4)
C97 C96 C102 110.7(5)
N22 C97 C98 120.8(5)
N22 C97 C96 115.3(4)
C98 C97 C96 123.8(5)
C97 C98 C99 118.2(6)
C100 C99 C98 120.5(6)
C99 C100 C101 118.4(6)
N22 C101 C100 121.8(6)
N21 C102 C103 121.5(7)
N21 C102 C96 114.7(5)
C103 C102 C96 123.7(6)
C104 C103 C102 117.9(8)
C105 C104 C103 120.7(9)
C104 C105 C106 118.4(8)
N21 C106 C105 122.6(8)
C113 C108 C109 121.3(5)
C113 C108 N24 115.5(5)
C109 C108 N24 123.1(5)
C110 C109 C108 119.1(5)
C109 C110 C111 120.2(4)
C110 C111 C112 120.1(4)
C110 C111 C114 119.6(4)
C112 C111 C114 120.0(4)
C111 C112 C113 120.1(5)
C108 C113 C112 119.0(5)
O17 C114 O18 126.8(4)
O17 C114 C111 116.8(4)
O18 C114 C111 116.3(4)
O19 C115 N27 117.3(4)
O19 C115 C121 113.6(4)
N27 C115 C121 104.1(4)
O19 C115 C116 108.0(5)
N27 C115 C116 105.1(4)
C121 C115 C116 108.1(4)
N25 C116 C117 122.2(5)
N25 C116 C115 115.6(4)
C117 C116 C115 122.2(5)
C118 C117 C116 117.7(6)
C119 C118 C117 120.3(6)
C120 C119 C118 118.8(6)
N25 C120 C119 122.5(6)
N26 C121 C122 121.6(5)
N26 C121 C115 115.6(4)
C122 C121 C115 122.8(5)
C123 C122 C121 118.7(6)
C122 C123 C124 119.7(5)
C125 C124 C123 118.1(6)
N26 C125 C124 123.0(6)
C128 C127 C132 121.3(4)
C128 C127 N28 121.6(4)
C132 C127 N28 117.0(4)
C129 C128 C127 119.2(4)
C128 C129 C130 120.6(4)
C129 C130 C131 119.7(4)
C129 C130 C133 118.0(4)
C131 C130 C133 122.2(4)
C132 C131 C130 120.7(4)
C131 C132 C127 118.3(4)
O21 C133 O20 126.8(4)
O21 C133 C130 116.7(4)
O20 C133 C130 116.4(4)
O22 C134 N31 116.4(4)
O22 C134 C135 108.7(4)
N31 C134 C135 105.0(4)
O22 C134 C140 112.6(4)
N31 C134 C140 104.3(4)
C135 C134 C140 109.4(4)
N30 C135 C136 122.4(5)
N30 C135 C134 115.0(4)
C136 C135 C134 122.6(5)
C137 C136 C135 117.7(6)
C136 C137 C138 120.3(6)
C139 C138 C137 119.0(6)
N30 C139 C138 122.7(5)
N29 C140 C141 121.7(5)
N29 C140 C134 115.2(4)
C141 C140 C134 123.0(5)
C142 C141 C140 120.2(6)
C141 C142 C143 119.2(6)
C142 C143 C144 118.7(6)
N29 C144 C143 120.8(5)
C147 C146 C151 121.5(4)
C147 C146 N32 122.0(4)
C151 C146 N32 116.5(4)
C148 C147 C146 119.1(4)
C147 C148 C149 120.6(4)
C150 C149 C148 119.7(4)
C150 C149 C152 121.4(4)
C148 C149 C152 118.8(4)
C149 C150 C151 120.3(4)
C146 C151 C150 118.5(4)
O24 C152 O23 127.0(4)
O24 C152 C149 118.0(4)
O23 C152 C149 115.0(4)
O37B Cl8B O38B 110.8(5)
O37B Cl8B O39B 110.0(6)
O38B Cl8B O39B 111.3(6)
O37B Cl8B O40B 108.0(6)
O38B Cl8B O40B 108.2(6)
O39B Cl8B O40B 108.4(6)

loop_
_geom_bond_atom_site_label_1
_geom_bond_atom_site_label_2
_geom_bond_distance
Cu1 O8 1.961(3)
Cu1 O11 1.973(3)
Cu1 N1 2.005(4)
Cu1 N2 2.034(4)
Cu1 Cl1 2.5708(13)
Cu2 O9 1.962(3)
Cu2 O12 1.977(3)
Cu2 N5 2.001(4)
Cu2 N6 2.043(4)
Cu2 Cl1 2.5696(14)
Cu3 O2 1.945(3)
Cu3 O5 1.986(3)
Cu3 N10 2.002(4)
Cu3 N9 2.033(4)
Cu3 Cl2 2.5348(12)
Cu4 O6 1.949(3)
Cu4 O3 1.978(3)
Cu4 N14 2.009(4)
Cu4 N13 2.034(4)
Cu4 Cl2 2.5025(12)
Cu5 O23 1.955(3)
Cu5 O20 1.970(3)
Cu5 N17 2.010(4)
Cu5 N18 2.035(4)
Cu5 Cl3 2.5367(14)
Cu6 O21 1.960(3)
Cu6 O24 1.982(3)
Cu6 N22 2.014(4)
Cu6 N21 2.026(5)
Cu6 Cl3 2.5108(15)
Cu7 O17 1.962(4)
Cu7 O14 1.967(3)
Cu7 N26 2.023(4)
Cu7 N25 2.028(5)
Cu7 Cl4 2.5667(15)
Cu8 O15 1.960(3)
Cu8 O18 1.965(3)
Cu8 N30 2.007(4)
Cu8 N29 2.013(4)
Cu8 Cl4 2.4968(14)
Cl5 O25 1.369(9)
Cl5 O27 1.379(8)
Cl5 O26 1.387(8)
Cl5 O28 1.424(9)
Cl7 O33 1.360(5)
Cl7 O36 1.361(5)
Cl7 O34 1.361(5)
Cl7 O35 1.361(5)
Cl6 O32 1.269(8)
Cl6 O30 1.346(8)
Cl6 O29 1.354(10)
Cl6 O31 1.386(9)
Cl8A O39A 1.387(7)
Cl8A O38A 1.391(7)
Cl8A O40A 1.394(7)
Cl8A O37A 1.397(6)
Cl9A O41A 1.329(9)
Cl9A O43A 1.332(9)
Cl9A O44A 1.349(9)
Cl9A O42A 1.364(9)
O1 C1 1.356(6)
O1 C12A 1.4390(11)
O1 C12B 1.4391(11)
O2 C19 1.253(5)
O3 C19 1.259(5)
O4 C20 1.406(6)
O4 C31 1.465(7)
O5 C38 1.262(5)
O6 C38 1.254(5)
O7 C39 1.392(5)
O7 C45 1.447(6)
O8 C57 1.250(5)
O9 C57 1.266(5)
O10 C58 1.396(5)
O10 C69 1.430(6)
O11 C76 1.260(5)
O12 C76 1.247(5)
O13 C77 1.408(6)
O13 C88 1.414(6)
O14 C95 1.255(5)
O15 C95 1.268(6)
O16 C96 1.406(7)
O16 C107 1.432(7)
O17 C114 1.251(5)
O18 C114 1.273(5)
O19 C115 1.380(6)
O19 C126 1.506(8)
O20 C133 1.276(5)
O21 C133 1.249(5)
O22 C134 1.391(6)
O22 C145 1.449(8)
O23 C152 1.259(6)
O24 C152 1.258(5)
O37B Cl8B 1.377(10)
O38B Cl8B 1.380(8)
Cl9B O43B 1.366(9)
Cl9B O44B 1.366(9)
Cl9B O42B 1.366(9)
Cl9B O41B 1.366(9)
N1 C6 1.335(6)
N1 C2 1.349(6)
N2 C11 1.336(7)
N2 C7 1.348(6)
N3 N4 1.224(5)
N3 C1 1.507(5)
N4 C13 1.435(5)
N5 C21 1.337(6)
N5 C25 1.337(6)
N6 C30 1.332(7)
N6 C26 1.335(7)
N7 N8 1.221(5)
N7 C20 1.496(5)
N8 C32 1.438(5)
N9 C40 1.340(6)
N9 C44 1.350(6)
N10 C50 1.343(5)
N10 C46 1.349(5)
N11 N12 1.237(5)
N11 C39 1.502(5)
N12 C51 1.444(5)
N13 C63 1.332(6)
N13 C59 1.351(6)
N14 C64 1.346(6)
N14 C68 1.347(6)
N15 N16 1.224(5)
N15 C58 1.506(5)
N16 C70 1.445(5)
N17 C82 1.333(6)
N17 C78 1.358(6)
N18 C83 1.333(7)
N18 C87 1.338(7)
N19 N20 1.243(5)
N19 C77 1.508(5)
N20 C89 1.434(6)
N21 C106 1.335(8)
N21 C102 1.340(8)
N22 C101 1.331(7)
N22 C97 1.348(7)
N23 N24 1.235(6)
N23 C96 1.505(6)
N24 C108 1.450(6)
N25 C120 1.341(7)
N25 C116 1.344(7)
N26 C125 1.320(7)
N26 C121 1.349(7)
N27 N28 1.237(6)
N27 C115 1.505(6)
N28 C127 1.443(5)
N29 C140 1.335(7)
N29 C144 1.355(7)
N30 C139 1.343(6)
N30 C135 1.354(6)
N31 N32 1.240(5)
N31 C134 1.512(6)
N32 C146 1.436(6)
C1 C7 1.517(7)
C1 C2 1.544(6)
C2 C3 1.374(7)
C3 C4 1.407(8)
C4 C5 1.379(8)
C5 C6 1.359(7)
C7 C8 1.394(6)
C8 C9 1.394(9)
C9 C10 1.358(9)
C10 C11 1.384(7)
C13 C14 1.382(7)
C13 C18 1.387(7)
C14 C15 1.396(6)
C15 C16 1.407(6)
C16 C17 1.362(6)
C16 C19 1.502(5)
C17 C18 1.392(6)
C20 C21 1.518(7)
C20 C26 1.533(7)
C21 C22 1.379(7)
C22 C23 1.394(8)
C23 C24 1.347(9)
C24 C25 1.380(7)
C26 C27 1.374(8)
C27 C28 1.373(10)
C28 C29 1.376(11)
C29 C30 1.370(9)
C32 C33 1.381(6)
C32 C37 1.400(6)
C33 C34 1.391(6)
C34 C35 1.400(5)
C35 C36 1.390(6)
C35 C38 1.496(5)
C36 C37 1.385(6)
C39 C40 1.522(6)
C39 C46 1.531(6)
C40 C41 1.396(6)
C41 C42 1.376(8)
C42 C43 1.396(8)
C43 C44 1.380(7)
C46 C47 1.375(6)
C47 C48 1.373(7)
C48 C49 1.376(8)
C49 C50 1.379(7)
C51 C56 1.374(6)
C51 C52 1.401(6)
C52 C53 1.399(6)
C53 C54 1.406(6)
C54 C55 1.385(6)
C54 C57 1.495(5)
C55 C56 1.390(6)
C58 C59 1.505(7)
C58 C64 1.529(6)
C59 C60 1.370(6)
C60 C61 1.397(8)
C61 C62 1.367(9)
C62 C63 1.382(7)
C64 C65 1.394(7)
C65 C66 1.392(9)
C66 C67 1.377(9)
C67 C68 1.378(8)
C70 C75 1.388(6)
C70 C71 1.395(5)
C71 C72 1.389(6)
C72 C73 1.407(6)
C73 C74 1.395(6)
C73 C76 1.505(6)
C74 C75 1.372(6)
C77 C83 1.517(7)
C77 C78 1.527(7)
C78 C79 1.370(7)
C79 C80 1.375(8)
C80 C81 1.381(8)
C81 C82 1.373(7)
C83 C84 1.372(7)
C84 C85 1.395(9)
C85 C86 1.372(9)
C86 C87 1.377(8)
C89 C94 1.360(7)
C89 C90 1.427(6)
C90 C91 1.370(6)
C91 C92 1.395(6)
C92 C93 1.395(6)
C92 C95 1.497(6)
C93 C94 1.384(6)
C96 C97 1.513(8)
C96 C102 1.528(8)
C97 C98 1.387(7)
C98 C99 1.394(10)
C99 C100 1.362(10)
C100 C101 1.387(8)
C102 C103 1.383(10)
C103 C104 1.378(12)
C104 C105 1.355(14)
C105 C106 1.366(10)
C108 C113 1.383(7)
C108 C109 1.383(7)
C109 C110 1.383(6)
C110 C111 1.384(6)
C111 C112 1.387(6)
C111 C114 1.505(6)
C112 C113 1.388(7)
C115 C121 1.521(8)
C115 C116 1.533(8)
C116 C117 1.384(8)
C117 C118 1.378(9)
C118 C119 1.371(9)
C119 C120 1.361(8)
C121 C122 1.395(7)
C122 C123 1.367(9)
C123 C124 1.388(9)
C124 C125 1.382(7)
C127 C128 1.387(7)
C127 C132 1.394(6)
C128 C129 1.369(6)
C129 C130 1.387(6)
C130 C131 1.389(7)
C130 C133 1.501(6)
C131 C132 1.383(6)
C134 C135 1.514(7)
C134 C140 1.531(7)
C135 C136 1.389(8)
C136 C137 1.367(9)
C137 C138 1.377(10)
C138 C139 1.356(8)
C140 C141 1.376(7)
C141 C142 1.345(10)
C142 C143 1.392(10)
C143 C144 1.393(8)
C146 C147 1.385(7)
C146 C151 1.386(6)
C147 C148 1.381(6)
C148 C149 1.389(6)
C149 C150 1.386(7)
C149 C152 1.505(6)
C150 C151 1.397(6)
Cl8B O39B 1.381(10)
Cl8B O40B 1.409(10)

loop_
_platon_squeeze_void_nr
_platon_squeeze_void_average_x
_platon_squeeze_void_average_y
_platon_squeeze_void_average_z
_platon_squeeze_void_volume
_platon_squeeze_void_count_electrons
_platon_squeeze_void_content
1 0.073 0.149 0.816 530 98 ' '
2 0.074 0.351 0.316 530 98 ' '
3 -0.074 0.649 0.684 530 99 ' '
4 -0.074 0.851 0.183 530 99 ' '
5 0.197 -0.034 0.966 70 10 ' '
6 0.197 0.534 0.466 70 11 ' '
7 0.388 0.009 0.402 53 9 ' '
8 0.388 0.491 0.902 53 9 ' '
9 0.612 -0.009 0.598 53 7 ' '
10 0.612 0.509 0.098 53 7 ' '
11 0.803 0.033 1.034 70 13 ' '
12 0.803 0.466 0.534 70 12 ' '
